data_7007719
loop_
_publ_author_name
'Fritsch, Joseph M.'
'Thoreson, Kristen A.'
'McNeill, Kristopher'

_publ_section_title
;
 Synthesis and structures of acyclic monoanionic tetradentate aza
 beta-diketiminate complexes of magnesium, zinc, and cadmium.
;
_journal_issue 40
_journal_name_full 'Dalton transactions (Cambridge, England : 2003)'
_journal_page_first 4814
_journal_page_last 4820
_journal_paper_doi 10.1039/b609616f
_journal_year 2006
_chemical_formula_moiety 'C19 H16 N2 O'
_chemical_formula_sum 'C19 H16 N2 O'
_chemical_formula_weight 288.34
_chemical_name_common 05327
_chemical_name_systematic
;
?
;
_space_group_IT_number 4
_symmetry_cell_setting monoclinic
_symmetry_space_group_name_Hall 'P 2yb'
_symmetry_space_group_name_H-M 'P 1 21 1'
_atom_sites_solution_hydrogens geom
_atom_sites_solution_primary direct
_atom_sites_solution_secondary difmap
_audit_creation_method SHELXL-97
_cell_angle_alpha 90.00
_cell_angle_beta 116.708(2)
_cell_angle_gamma 90.00
_cell_formula_units_Z 2
_cell_length_a 11.4241(18)
_cell_length_b 6.1370(10)
_cell_length_c 11.8007(18)
_cell_measurement_reflns_used 2312
_cell_measurement_temperature 173(2)
_cell_measurement_theta_max 27.10
_cell_measurement_theta_min 2.42
_cell_volume 739.1(2)
_computing_cell_refinement 'SAINT, BRuker'
_computing_data_collection 'SMART, Bruker'
_computing_data_reduction 'SAINT, Bruker'
_computing_molecular_graphics 'SHELxTL, BRuker'
_computing_publication_material 'Bruker SHELXTL'
_computing_structure_refinement 'SHELXL-97 (Sheldrick, 1997)'
_computing_structure_solution 'SHELXS-97 (Sheldrick, 1990)'
_diffrn_ambient_temperature 173(2)
_diffrn_measured_fraction_theta_full 0.999
_diffrn_measured_fraction_theta_max 0.999
_diffrn_measurement_device_type 'Bruker SMART PLatform CCD'
_diffrn_measurement_method 'area detector, omega scans'
_diffrn_radiation_monochromator graphite
_diffrn_radiation_source 'normal-focus sealed tube'
_diffrn_radiation_type MoK\a
_diffrn_radiation_wavelength 0.71073
_diffrn_reflns_av_R_equivalents 0.0259
_diffrn_reflns_av_sigmaI/netI 0.0319
_diffrn_reflns_limit_h_max 13
_diffrn_reflns_limit_h_min -13
_diffrn_reflns_limit_k_max 7
_diffrn_reflns_limit_k_min -7
_diffrn_reflns_limit_l_max 14
_diffrn_reflns_limit_l_min -14
_diffrn_reflns_number 7095
_diffrn_reflns_theta_full 25.04
_diffrn_reflns_theta_max 25.04
_diffrn_reflns_theta_min 1.93
_exptl_absorpt_coefficient_mu 0.081
_exptl_absorpt_correction_T_max 1.0000
_exptl_absorpt_correction_T_min 0.823101
_exptl_absorpt_correction_type multi-scan
_exptl_absorpt_process_details 'SADABS, R.Blessing, 1995'
_exptl_crystal_colour orange
_exptl_crystal_density_diffrn 1.296
_exptl_crystal_density_method 'not measured'
_exptl_crystal_description plate
_exptl_crystal_F_000 304
_exptl_crystal_size_max 0.4
_exptl_crystal_size_mid 0.2
_exptl_crystal_size_min 0.1
_refine_diff_density_max 0.132
_refine_diff_density_min -0.140
_refine_diff_density_rms 0.030
_refine_ls_abs_structure_details 'Flack H D (1983), Acta Cryst. A39, 876-881'
_refine_ls_abs_structure_Flack 0.2(15)
_refine_ls_extinction_method none
_refine_ls_goodness_of_fit_ref 1.052
_refine_ls_hydrogen_treatment mixed
_refine_ls_matrix_type full
_refine_ls_number_parameters 200
_refine_ls_number_reflns 2613
_refine_ls_number_restraints 1
_refine_ls_restrained_S_all 1.052
_refine_ls_R_factor_all 0.0446
_refine_ls_R_factor_gt 0.0326
_refine_ls_shift/su_max 0.000
_refine_ls_shift/su_mean 0.000
_refine_ls_structure_factor_coef Fsqd
_refine_ls_weighting_details 'calc w=1/[\s^2^(Fo^2^)+(0.0412P)^2^+0.0550P] where P=(Fo^2^+2Fc^2^)/3'
_refine_ls_weighting_scheme calc
_refine_ls_wR_factor_gt 0.0740
_refine_ls_wR_factor_ref 0.0811
_reflns_number_gt 2242
_reflns_number_total 2613
_reflns_threshold_expression >2sigma(I)
_cod_data_source_file b609616f.txt
_cod_data_source_block 05327m
_cod_original_sg_symbol_H-M P2(1)
_cod_database_code 7007719

loop_
_symmetry_equiv_pos_as_xyz
'x, y, z'
'-x, y+1/2, -z'

loop_
_atom_site_label
_atom_site_type_symbol
_atom_site_fract_x
_atom_site_fract_y
_atom_site_fract_z
_atom_site_U_iso_or_equiv
_atom_site_adp_type
_atom_site_occupancy
_atom_site_symmetry_multiplicity
_atom_site_calc_flag
_atom_site_refinement_flags
_atom_site_disorder_assembly
_atom_site_disorder_group
O1 O 0.47723(12) 0.2798(2) 0.34404(11) 0.0367(3) Uani 1 1 d . . .
N1 N 0.07097(14) 1.2315(3) 0.16790(14) 0.0352(4) Uani 1 1 d . . .
N2 N 0.23664(14) 0.9284(3) 0.31236(13) 0.0300(4) Uani 1 1 d . . .
H2A H 0.2121 0.9497 0.2329 0.036 Uiso 1 1 calc R . .
C1 C -0.00582(19) 1.3875(4) 0.09579(18) 0.0429(5) Uani 1 1 d . . .
H1B H -0.0331 1.3791 0.0088 0.051 Uiso 1 1 calc R . .
C2 C -0.04894(19) 1.5652(4) 0.1416(2) 0.0435(5) Uani 1 1 d . . .
H2B H -0.1026 1.6711 0.0862 0.052 Uiso 1 1 calc R . .
C3 C -0.01137(18) 1.5801(4) 0.2674(2) 0.0396(5) Uani 1 1 d . . .
H3A H -0.0388 1.6974 0.2994 0.048 Uiso 1 1 calc R . .
C4 C 0.06984(17) 1.4170(3) 0.35066(17) 0.0328(4) Uani 1 1 d . . .
C5 C 0.10920(16) 1.2461(3) 0.29491(16) 0.0288(4) Uani 1 1 d . . .
C6 C 0.11623(19) 1.4208(4) 0.48381(19) 0.0403(5) Uani 1 1 d . . .
H6A H 0.0904 1.5314 0.5216 0.048 Uiso 1 1 calc R . .
C7 C 0.19865(19) 1.2622(4) 0.55592(18) 0.0417(5) Uani 1 1 d . . .
H7A H 0.2294 1.2670 0.6434 0.050 Uiso 1 1 calc R . .
C8 C 0.23915(18) 1.0907(3) 0.50280(17) 0.0341(4) Uani 1 1 d . . .
H8A H 0.2946 0.9831 0.5548 0.041 Uiso 1 1 calc R . .
C9 C 0.19655(16) 1.0825(3) 0.37385(16) 0.0276(4) Uani 1 1 d . . .
C10 C 0.30974(16) 0.7492(3) 0.36358(16) 0.0273(4) Uani 1 1 d . . .
H10A H 0.3282 0.7156 0.4468 0.033 Uiso 1 1 calc R . .
C11 C 0.35889(16) 0.6134(3) 0.30459(15) 0.0256(4) Uani 1 1 d . . .
C12 C 0.42647(16) 0.4243(3) 0.37793(16) 0.0292(4) Uani 1 1 d . . .
H12A H 0.4318 0.4116 0.4586 0.035 Uiso 1 1 calc R . .
C13 C 0.34979(17) 0.6543(3) 0.17711(17) 0.0268(4) Uani 1 1 d . . .
C14 C 0.38714(18) 0.8548(3) 0.14760(18) 0.0318(5) Uani 1 1 d . . .
H14A H 0.4173 0.9642 0.2086 0.038 Uiso 1 1 calc R . .
C15 C 0.38012(18) 0.8934(3) 0.02920(18) 0.0345(5) Uani 1 1 d . . .
H15A H 0.4052 1.0287 0.0120 0.041 Uiso 1 1 calc R . .
C16 C 0.33646(17) 0.7348(3) -0.06437(16) 0.0322(4) Uani 1 1 d . . .
C17 C 0.30075(18) 0.5341(3) -0.03494(17) 0.0341(5) Uani 1 1 d . . .
H17A H 0.2718 0.4246 -0.0960 0.041 Uiso 1 1 calc R . .
C18 C 0.30729(17) 0.4932(3) 0.08364(16) 0.0309(4) Uani 1 1 d . . .
H18A H 0.2831 0.3571 0.1009 0.037 Uiso 1 1 calc R . .
C19 C 0.3266(2) 0.7796(4) -0.19402(17) 0.0445(5) Uani 1 1 d . . .
H19A H 0.3449 0.6484 -0.2274 0.067 Uiso 1 1 calc R . .
H19B H 0.3888 0.8900 -0.1876 0.067 Uiso 1 1 calc R . .
H19C H 0.2397 0.8288 -0.2496 0.067 Uiso 1 1 calc R . .

loop_
_atom_site_aniso_label
_atom_site_aniso_U_11
_atom_site_aniso_U_22
_atom_site_aniso_U_33
_atom_site_aniso_U_23
_atom_site_aniso_U_13
_atom_site_aniso_U_12
O1 0.0451(8) 0.0300(8) 0.0334(7) -0.0041(6) 0.0162(6) 0.0050(7)
N1 0.0343(8) 0.0375(10) 0.0306(9) 0.0010(8) 0.0116(7) 0.0028(8)
N2 0.0355(8) 0.0314(9) 0.0239(7) -0.0009(7) 0.0140(6) 0.0019(7)
C1 0.0406(11) 0.0507(14) 0.0332(11) 0.0075(11) 0.0128(9) 0.0081(11)
C2 0.0365(11) 0.0438(13) 0.0500(13) 0.0130(11) 0.0194(10) 0.0104(10)
C3 0.0360(10) 0.0352(12) 0.0554(13) 0.0018(10) 0.0274(10) 0.0049(10)
C4 0.0288(9) 0.0331(11) 0.0409(11) -0.0005(9) 0.0195(8) -0.0006(9)
C5 0.0269(9) 0.0293(10) 0.0317(10) -0.0010(9) 0.0147(8) -0.0040(9)
C6 0.0470(11) 0.0399(12) 0.0443(12) -0.0041(10) 0.0296(10) 0.0040(11)
C7 0.0471(12) 0.0521(13) 0.0324(10) -0.0027(11) 0.0235(9) 0.0044(12)
C8 0.0386(10) 0.0371(11) 0.0307(10) 0.0042(9) 0.0191(8) 0.0050(9)
C9 0.0295(9) 0.0282(10) 0.0309(9) -0.0022(8) 0.0186(8) -0.0024(9)
C10 0.0299(9) 0.0283(10) 0.0229(8) 0.0009(9) 0.0111(7) -0.0034(9)
C11 0.0271(9) 0.0250(10) 0.0247(9) -0.0037(8) 0.0115(8) -0.0045(8)
C12 0.0321(9) 0.0301(10) 0.0246(9) 0.0005(8) 0.0121(8) -0.0031(9)
C13 0.0273(9) 0.0273(10) 0.0278(10) -0.0017(8) 0.0142(7) 0.0001(8)
C14 0.0376(11) 0.0262(10) 0.0339(11) -0.0063(8) 0.0182(9) -0.0049(8)
C15 0.0408(11) 0.0295(11) 0.0402(11) 0.0034(9) 0.0245(9) -0.0003(9)
C16 0.0319(9) 0.0372(11) 0.0304(10) 0.0032(9) 0.0164(8) 0.0053(9)
C17 0.0390(11) 0.0343(12) 0.0288(10) -0.0067(9) 0.0148(9) -0.0029(9)
C18 0.0360(10) 0.0278(10) 0.0302(10) -0.0026(8) 0.0161(8) -0.0037(8)
C19 0.0542(12) 0.0524(14) 0.0359(11) 0.0040(11) 0.0281(9) 0.0043(12)

loop_
_atom_type_symbol
_atom_type_description
_atom_type_scat_dispersion_real
_atom_type_scat_dispersion_imag
_atom_type_scat_source
C C 0.0033 0.0016 'International Tables Vol C Tables 4.2.6.8 and 6.1.1.4'
H H 0.0000 0.0000 'International Tables Vol C Tables 4.2.6.8 and 6.1.1.4'
N N 0.0061 0.0033 'International Tables Vol C Tables 4.2.6.8 and 6.1.1.4'
O O 0.0106 0.0060 'International Tables Vol C Tables 4.2.6.8 and 6.1.1.4'

loop_
_geom_angle_atom_site_label_1
_geom_angle_atom_site_label_2
_geom_angle_atom_site_label_3
_geom_angle
_geom_angle_site_symmetry_1
_geom_angle_site_symmetry_3
_geom_angle_publ_flag
C1 N1 C5 116.97(17) . . ?
C10 N2 C9 127.18(15) . . ?
C10 N2 H2A 116.4 . . ?
C9 N2 H2A 116.4 . . ?
N1 C1 C2 124.29(19) . . ?
N1 C1 H1B 117.9 . . ?
C2 C1 H1B 117.9 . . ?
C3 C2 C1 118.93(19) . . ?
C3 C2 H2B 120.5 . . ?
C1 C2 H2B 120.5 . . ?
C2 C3 C4 119.96(19) . . ?
C2 C3 H3A 120.0 . . ?
C4 C3 H3A 120.0 . . ?
C5 C4 C6 119.36(18) . . ?
C5 C4 C3 116.57(17) . . ?
C6 C4 C3 124.02(19) . . ?
N1 C5 C4 123.27(17) . . ?
N1 C5 C9 117.15(17) . . ?
C4 C5 C9 119.55(15) . . ?
C7 C6 C4 119.53(18) . . ?
C7 C6 H6A 120.2 . . ?
C4 C6 H6A 120.2 . . ?
C6 C7 C8 122.18(18) . . ?
C6 C7 H7A 118.9 . . ?
C8 C7 H7A 118.9 . . ?
C9 C8 C7 119.84(19) . . ?
C9 C8 H8A 120.1 . . ?
C7 C8 H8A 120.1 . . ?
C8 C9 N2 124.57(17) . . ?
C8 C9 C5 119.53(17) . . ?
N2 C9 C5 115.85(15) . . ?
N2 C10 C11 125.87(16) . . ?
N2 C10 H10A 117.1 . . ?
C11 C10 H10A 117.1 . . ?
C10 C11 C12 114.71(15) . . ?
C10 C11 C13 124.02(16) . . ?
C12 C11 C13 121.24(15) . . ?
O1 C12 C11 126.25(16) . . ?
O1 C12 H12A 116.9 . . ?
C11 C12 H12A 116.9 . . ?
C18 C13 C14 117.63(17) . . ?
C18 C13 C11 121.51(17) . . ?
C14 C13 C11 120.83(17) . . ?
C15 C14 C13 121.16(18) . . ?
C15 C14 H14A 119.4 . . ?
C13 C14 H14A 119.4 . . ?
C14 C15 C16 121.39(18) . . ?
C14 C15 H15A 119.3 . . ?
C16 C15 H15A 119.3 . . ?
C15 C16 C17 117.68(16) . . ?
C15 C16 C19 121.09(19) . . ?
C17 C16 C19 121.23(18) . . ?
C16 C17 C18 121.50(17) . . ?
C16 C17 H17A 119.2 . . ?
C18 C17 H17A 119.2 . . ?
C17 C18 C13 120.63(18) . . ?
C17 C18 H18A 119.7 . . ?
C13 C18 H18A 119.7 . . ?
C16 C19 H19A 109.5 . . ?
C16 C19 H19B 109.5 . . ?
H19A C19 H19B 109.5 . . ?
C16 C19 H19C 109.5 . . ?
H19A C19 H19C 109.5 . . ?
H19B C19 H19C 109.5 . . ?

loop_
_geom_bond_atom_site_label_1
_geom_bond_atom_site_label_2
_geom_bond_distance
_geom_bond_site_symmetry_2
_geom_bond_publ_flag
O1 C12 1.222(2) . ?
N1 C1 1.319(3) . ?
N1 C5 1.363(2) . ?
N2 C10 1.349(2) . ?
N2 C9 1.389(2) . ?
N2 H2A 0.8600 . ?
C1 C2 1.401(3) . ?
C1 H1B 0.9300 . ?
C2 C3 1.351(3) . ?
C2 H2B 0.9300 . ?
C3 C4 1.417(3) . ?
C3 H3A 0.9300 . ?
C4 C5 1.414(3) . ?
C4 C6 1.415(3) . ?
C5 C9 1.427(3) . ?
C6 C7 1.356(3) . ?
C6 H6A 0.9300 . ?
C7 C8 1.405(3) . ?
C7 H7A 0.9300 . ?
C8 C9 1.374(2) . ?
C8 H8A 0.9300 . ?
C10 C11 1.359(2) . ?
C10 H10A 0.9300 . ?
C11 C12 1.446(3) . ?
C11 C13 1.482(2) . ?
C12 H12A 0.9300 . ?
C13 C18 1.396(2) . ?
C13 C14 1.396(3) . ?
C14 C15 1.383(2) . ?
C14 H14A 0.9300 . ?
C15 C16 1.386(3) . ?
C15 H15A 0.9300 . ?
C16 C17 1.390(3) . ?
C16 C19 1.508(2) . ?
C17 C18 1.390(2) . ?
C17 H17A 0.9300 . ?
C18 H18A 0.9300 . ?
C19 H19A 0.9600 . ?
C19 H19B 0.9600 . ?
C19 H19C 0.9600 . ?

loop_
_geom_torsion_atom_site_label_1
_geom_torsion_atom_site_label_2
_geom_torsion_atom_site_label_3
_geom_torsion_atom_site_label_4
_geom_torsion
_geom_torsion_site_symmetry_1
_geom_torsion_site_symmetry_2
_geom_torsion_site_symmetry_3
_geom_torsion_site_symmetry_4
_geom_torsion_publ_flag
C5 N1 C1 C2 0.4(3) . . . . ?
N1 C1 C2 C3 -0.5(3) . . . . ?
C1 C2 C3 C4 -0.3(3) . . . . ?
C2 C3 C4 C5 1.1(3) . . . . ?
C2 C3 C4 C6 178.70(18) . . . . ?
C1 N1 C5 C4 0.5(3) . . . . ?
C1 N1 C5 C9 -177.52(18) . . . . ?
C6 C4 C5 N1 -178.93(17) . . . . ?
C3 C4 C5 N1 -1.2(3) . . . . ?
C6 C4 C5 C9 -1.0(2) . . . . ?
C3 C4 C5 C9 176.73(17) . . . . ?
C5 C4 C6 C7 0.7(3) . . . . ?
C3 C4 C6 C7 -176.85(19) . . . . ?
C4 C6 C7 C8 -0.7(3) . . . . ?
C6 C7 C8 C9 1.1(3) . . . . ?
C7 C8 C9 N2 175.91(17) . . . . ?
C7 C8 C9 C5 -1.3(3) . . . . ?
C10 N2 C9 C8 8.4(3) . . . . ?
C10 N2 C9 C5 -174.27(16) . . . . ?
N1 C5 C9 C8 179.39(16) . . . . ?
C4 C5 C9 C8 1.3(2) . . . . ?
N1 C5 C9 N2 1.9(2) . . . . ?
C4 C5 C9 N2 -176.16(15) . . . . ?
C9 N2 C10 C11 -172.74(17) . . . . ?
N2 C10 C11 C12 -175.90(15) . . . . ?
N2 C10 C11 C13 6.1(3) . . . . ?
C10 C11 C12 O1 179.28(17) . . . . ?
C13 C11 C12 O1 -2.7(3) . . . . ?
C10 C11 C13 C18 -131.68(19) . . . . ?
C12 C11 C13 C18 50.4(2) . . . . ?
C10 C11 C13 C14 50.1(2) . . . . ?
C12 C11 C13 C14 -127.76(19) . . . . ?
C18 C13 C14 C15 1.1(3) . . . . ?
C11 C13 C14 C15 179.36(16) . . . . ?
C13 C14 C15 C16 -0.3(3) . . . . ?
C14 C15 C16 C17 -0.5(3) . . . . ?
C14 C15 C16 C19 178.78(17) . . . . ?
C15 C16 C17 C18 0.5(3) . . . . ?
C19 C16 C17 C18 -178.76(17) . . . . ?
C16 C17 C18 C13 0.3(3) . . . . ?
C14 C13 C18 C17 -1.1(3) . . . . ?
C11 C13 C18 C17 -179.32(17) . . . . ?

loop_
_cod_related_entry_id
_cod_related_entry_database
_cod_related_entry_code
1 ChemSpider 30652706
